data_7003280
loop_
_publ_author_name
'Izod, Keith'
'Stewart, John C.'
'Clegg, William'
'Harrington, Ross W.'

_publ_section_title
;
 Alkali metal complexes of a naphthylamine-substituted phosphanide
;
_journal_issue 3
_journal_name_full 'Dalton Transactions'
_journal_page_first 363
_journal_paper_doi 10.1039/b715145d
_journal_year 2008
_chemical_formula_moiety 'C25 H47 N3 Na P Si2'
_chemical_formula_sum 'C25 H47 N3 Na P Si2'
_chemical_formula_weight 499.80
_chemical_name_systematic
;
?
;
_space_group_IT_number 14
_symmetry_cell_setting monoclinic
_symmetry_space_group_name_Hall '-P 2yn'
_symmetry_space_group_name_H-M 'P 1 21/n 1'
_atom_sites_solution_hydrogens geom
_atom_sites_solution_primary direct
_atom_sites_solution_secondary difmap
_audit_creation_method SHELXL-97
_cell_angle_alpha 90.00
_cell_angle_beta 108.430(5)
_cell_angle_gamma 90.00
_cell_formula_units_Z 4
_cell_length_a 9.795(3)
_cell_length_b 26.617(9)
_cell_length_c 12.301(4)
_cell_measurement_reflns_used 5082
_cell_measurement_temperature 150(2)
_cell_measurement_theta_max 28.14
_cell_measurement_theta_min 2.30
_cell_volume 3042.5(17)
_computing_cell_refinement 'Bruker SAINT'
_computing_data_collection 'Bruker SMART'
_computing_data_reduction 'Bruker SAINT'
_computing_molecular_graphics 'Bruker SHELXTL'
_computing_publication_material 'Bruker SHELXTL and local programs'
_computing_structure_refinement 'Bruker SHELXTL'
_computing_structure_solution 'Bruker SHELXTL'
_diffrn_ambient_temperature 150(2)
_diffrn_measured_fraction_theta_full 0.995
_diffrn_measured_fraction_theta_max 0.995
_diffrn_measurement_device_type 'Bruker SMART 1K CCD diffractometer'
_diffrn_measurement_method 'thin-slice \w scans'
_diffrn_radiation_monochromator graphite
_diffrn_radiation_source 'sealed tube'
_diffrn_radiation_type MoK\a
_diffrn_radiation_wavelength 0.71073
_diffrn_reflns_av_R_equivalents 0.0700
_diffrn_reflns_av_sigmaI/netI 0.0582
_diffrn_reflns_limit_h_max 12
_diffrn_reflns_limit_h_min -12
_diffrn_reflns_limit_k_max 32
_diffrn_reflns_limit_k_min -31
_diffrn_reflns_limit_l_max 15
_diffrn_reflns_limit_l_min -15
_diffrn_reflns_number 22487
_diffrn_reflns_theta_full 26.00
_diffrn_reflns_theta_max 26.00
_diffrn_reflns_theta_min 1.91
_diffrn_standards_number 0
_exptl_absorpt_coefficient_mu 0.200
_exptl_absorpt_correction_T_max 0.995
_exptl_absorpt_correction_T_min 0.930
_exptl_absorpt_correction_type multi-scan
_exptl_absorpt_process_details SADABS
_exptl_crystal_colour red
_exptl_crystal_density_diffrn 1.091
_exptl_crystal_density_method 'not measured'
_exptl_crystal_description lath
_exptl_crystal_F_000 1088
_exptl_crystal_size_max 0.34
_exptl_crystal_size_mid 0.10
_exptl_crystal_size_min 0.02
_refine_diff_density_max 1.298
_refine_diff_density_min -1.152
_refine_diff_density_rms 0.148
_refine_ls_extinction_method none
_refine_ls_goodness_of_fit_ref 1.108
_refine_ls_hydrogen_treatment constr
_refine_ls_matrix_type full
_refine_ls_number_parameters 301
_refine_ls_number_reflns 5938
_refine_ls_number_restraints 0
_refine_ls_restrained_S_all 1.108
_refine_ls_R_factor_all 0.1079
_refine_ls_R_factor_gt 0.0894
_refine_ls_shift/su_max 0.000
_refine_ls_shift/su_mean 0.000
_refine_ls_structure_factor_coef Fsqd
_refine_ls_weighting_details 'calc w=1/[\s^2^(Fo^2^)+(0.1597P)^2^+1.7287P] where P=(Fo^2^+2Fc^2^)/3'
_refine_ls_weighting_scheme calc
_refine_ls_wR_factor_gt 0.2263
_refine_ls_wR_factor_ref 0.2461
_reflns_number_gt 4575
_reflns_number_total 5938
_reflns_threshold_expression I>2\s(I)
_cod_data_source_file b715145d.txt
_cod_data_source_block ki285_3
_cod_original_cell_volume 3042.5(18)
_cod_original_sg_symbol_H-M 'P 21/n'
_cod_database_code 7003280

loop_
_symmetry_equiv_pos_as_xyz
'x, y, z'
'-x+1/2, y+1/2, -z+1/2'
'-x, -y, -z'
'x-1/2, -y-1/2, z-1/2'

loop_
_atom_site_label
_atom_site_type_symbol
_atom_site_fract_x
_atom_site_fract_y
_atom_site_fract_z
_atom_site_U_iso_or_equiv
_atom_site_adp_type
_atom_site_occupancy
_atom_site_symmetry_multiplicity
_atom_site_calc_flag
_atom_site_refinement_flags
_atom_site_disorder_assembly
_atom_site_disorder_group
P P 0.23118(10) 0.10304(3) 0.36614(7) 0.0180(3) Uani 1 1 d . . .
Si1 Si 0.28313(11) 0.09513(4) 0.13057(8) 0.0257(3) Uani 1 1 d . . .
Si2 Si -0.03294(11) 0.10920(4) 0.15502(8) 0.0243(3) Uani 1 1 d . . .
Na Na 0.09602(15) 0.12233(5) 0.52659(12) 0.0256(4) Uani 1 1 d . . .
N1 N 0.3363(3) 0.07353(11) 0.6098(2) 0.0217(6) Uani 1 1 d . . .
N2 N 0.0604(3) 0.20499(11) 0.5983(2) 0.0252(7) Uani 1 1 d . . .
N3 N -0.1171(3) 0.11121(11) 0.5905(3) 0.0261(7) Uani 1 1 d . . .
C1 C 0.1662(4) 0.12270(12) 0.2100(3) 0.0185(7) Uani 1 1 d . . .
H1A H 0.1774 0.1600 0.2084 0.022 Uiso 1 1 calc R . .
C2 C 0.2464(5) 0.02655(17) 0.1056(4) 0.0464(12) Uani 1 1 d . . .
H2A H 0.2599 0.0097 0.1791 0.070 Uiso 1 1 calc R . .
H2B H 0.3130 0.0123 0.0688 0.070 Uiso 1 1 calc R . .
H2C H 0.1472 0.0217 0.0558 0.070 Uiso 1 1 calc R . .
C3 C 0.4803(5) 0.10169(19) 0.2090(4) 0.0429(11) Uani 1 1 d . . .
H3A H 0.5018 0.0875 0.2861 0.064 Uiso 1 1 calc R . .
H3B H 0.5068 0.1373 0.2146 0.064 Uiso 1 1 calc R . .
H3C H 0.5354 0.0837 0.1672 0.064 Uiso 1 1 calc R . .
C4 C 0.2518(6) 0.1280(2) -0.0113(4) 0.0518(13) Uani 1 1 d . . .
H4A H 0.1553 0.1199 -0.0624 0.078 Uiso 1 1 calc R . .
H4B H 0.3237 0.1168 -0.0462 0.078 Uiso 1 1 calc R . .
H4C H 0.2602 0.1644 0.0011 0.078 Uiso 1 1 calc R . .
C5 C -0.0820(5) 0.04681(15) 0.2013(4) 0.0370(10) Uani 1 1 d . . .
H5A H -0.0446 0.0443 0.2850 0.055 Uiso 1 1 calc R . .
H5B H -0.0402 0.0200 0.1672 0.055 Uiso 1 1 calc R . .
H5C H -0.1870 0.0433 0.1760 0.055 Uiso 1 1 calc R . .
C6 C -0.1063(5) 0.11017(17) -0.0060(4) 0.0398(10) Uani 1 1 d . . .
H6A H -0.2095 0.1026 -0.0304 0.060 Uiso 1 1 calc R . .
H6B H -0.0563 0.0849 -0.0374 0.060 Uiso 1 1 calc R . .
H6C H -0.0914 0.1435 -0.0341 0.060 Uiso 1 1 calc R . .
C7 C -0.1286(5) 0.15947(17) 0.2087(4) 0.0420(11) Uani 1 1 d . . .
H7A H -0.0833 0.1635 0.2916 0.063 Uiso 1 1 calc R . .
H7B H -0.2298 0.1500 0.1928 0.063 Uiso 1 1 calc R . .
H7C H -0.1229 0.1912 0.1700 0.063 Uiso 1 1 calc R . .
C8 C 0.3514(4) 0.15343(12) 0.4395(3) 0.0169(7) Uani 1 1 d . . .
C9 C 0.3815(4) 0.19391(13) 0.3753(3) 0.0224(7) Uani 1 1 d . . .
H9A H 0.3436 0.1922 0.2941 0.027 Uiso 1 1 calc R . .
C10 C 0.4624(4) 0.23588(14) 0.4231(3) 0.0261(8) Uani 1 1 d . . .
H10A H 0.4766 0.2617 0.3745 0.031 Uiso 1 1 calc R . .
C11 C 0.5223(4) 0.24050(14) 0.5401(3) 0.0270(8) Uani 1 1 d . . .
H11A H 0.5753 0.2697 0.5725 0.032 Uiso 1 1 calc R . .
C12 C 0.5039(4) 0.20119(13) 0.6112(3) 0.0207(7) Uani 1 1 d . . .
C13 C 0.5691(4) 0.20686(14) 0.7317(3) 0.0267(8) Uani 1 1 d . . .
H13A H 0.6200 0.2369 0.7608 0.032 Uiso 1 1 calc R . .
C14 C 0.5599(4) 0.17004(15) 0.8060(3) 0.0297(9) Uani 1 1 d . . .
H14A H 0.6049 0.1742 0.8861 0.036 Uiso 1 1 calc R . .
C15 C 0.4839(4) 0.12617(14) 0.7637(3) 0.0277(8) Uani 1 1 d . . .
H15A H 0.4791 0.1004 0.8159 0.033 Uiso 1 1 calc R . .
C16 C 0.4150(4) 0.11907(13) 0.6477(3) 0.0188(7) Uani 1 1 d . . .
C17 C 0.4217(3) 0.15687(12) 0.5644(3) 0.0173(7) Uani 1 1 d . . .
C18 C 0.4215(4) 0.03677(14) 0.5692(3) 0.0273(8) Uani 1 1 d . . .
H18A H 0.5007 0.0243 0.6344 0.041 Uiso 1 1 calc R . .
H18B H 0.4608 0.0529 0.5139 0.041 Uiso 1 1 calc R . .
H18C H 0.3598 0.0086 0.5323 0.041 Uiso 1 1 calc R . .
C19 C 0.2765(5) 0.04934(17) 0.6928(3) 0.0367(10) Uani 1 1 d . . .
H19A H 0.3541 0.0329 0.7529 0.055 Uiso 1 1 calc R . .
H19B H 0.2048 0.0242 0.6533 0.055 Uiso 1 1 calc R . .
H19C H 0.2309 0.0748 0.7274 0.055 Uiso 1 1 calc R . .
C20 C 0.1679(4) 0.21409(16) 0.7111(3) 0.0315(9) Uani 1 1 d . . .
H20A H 0.1478 0.2463 0.7415 0.047 Uiso 1 1 calc R . .
H20B H 0.2642 0.2150 0.7031 0.047 Uiso 1 1 calc R . .
H20C H 0.1632 0.1870 0.7638 0.047 Uiso 1 1 calc R . .
C21 C 0.0752(5) 0.24499(16) 0.5202(4) 0.0407(11) Uani 1 1 d . . .
H21A H 0.0564 0.2776 0.5495 0.061 Uiso 1 1 calc R . .
H21B H 0.0059 0.2394 0.4440 0.061 Uiso 1 1 calc R . .
H21C H 0.1730 0.2446 0.5152 0.061 Uiso 1 1 calc R . .
C22 C -0.0863(4) 0.20454(14) 0.6069(3) 0.0297(8) Uani 1 1 d . . .
H22A H -0.1563 0.2090 0.5293 0.036 Uiso 1 1 calc R . .
H22B H -0.0971 0.2334 0.6544 0.036 Uiso 1 1 calc R . .
C23 C -0.1214(4) 0.15634(14) 0.6588(3) 0.0283(8) Uani 1 1 d . . .
H23A H -0.0519 0.1521 0.7366 0.034 Uiso 1 1 calc R . .
H23B H -0.2186 0.1594 0.6666 0.034 Uiso 1 1 calc R . .
C24 C -0.1279(5) 0.06659(16) 0.6581(4) 0.0426(11) Uani 1 1 d . . .
H24A H -0.2156 0.0688 0.6801 0.064 Uiso 1 1 calc R . .
H24B H -0.0438 0.0650 0.7272 0.064 Uiso 1 1 calc R . .
H24C H -0.1316 0.0363 0.6120 0.064 Uiso 1 1 calc R . .
C25 C -0.2400(5) 0.11131(17) 0.4838(4) 0.0369(10) Uani 1 1 d . . .
H25A H -0.3299 0.1137 0.5024 0.055 Uiso 1 1 calc R . .
H25B H -0.2396 0.0802 0.4414 0.055 Uiso 1 1 calc R . .
H25C H -0.2320 0.1402 0.4367 0.055 Uiso 1 1 calc R . .

loop_
_atom_site_aniso_label
_atom_site_aniso_U_11
_atom_site_aniso_U_22
_atom_site_aniso_U_33
_atom_site_aniso_U_23
_atom_site_aniso_U_13
_atom_site_aniso_U_12
P 0.0247(5) 0.0270(5) 0.0005(4) -0.0003(3) 0.0014(3) -0.0034(3)
Si1 0.0305(6) 0.0431(6) 0.0030(5) -0.0034(4) 0.0045(4) 0.0005(4)
Si2 0.0231(5) 0.0313(5) 0.0133(5) 0.0050(4) -0.0019(4) -0.0026(4)
Na 0.0283(8) 0.0396(8) 0.0111(7) -0.0009(5) 0.0095(6) 0.0033(6)
N1 0.0264(16) 0.0334(16) 0.0058(13) 0.0042(11) 0.0057(12) 0.0019(12)
N2 0.0345(17) 0.0349(16) 0.0072(14) 0.0035(11) 0.0079(12) 0.0005(13)
N3 0.0239(16) 0.0354(17) 0.0174(17) 0.0042(12) 0.0042(13) 0.0001(12)
C1 0.0246(17) 0.0274(17) 0.0009(15) 0.0008(12) 0.0002(12) -0.0027(13)
C2 0.054(3) 0.052(3) 0.030(2) -0.0167(19) 0.010(2) 0.003(2)
C3 0.032(2) 0.073(3) 0.026(2) -0.011(2) 0.0128(19) 0.000(2)
C4 0.057(3) 0.092(4) 0.014(2) 0.009(2) 0.021(2) 0.007(3)
C5 0.032(2) 0.041(2) 0.030(2) 0.0087(17) -0.0008(17) -0.0085(17)
C6 0.036(2) 0.052(3) 0.017(2) 0.0063(17) -0.0119(17) -0.0069(19)
C7 0.033(2) 0.046(2) 0.047(3) 0.013(2) 0.014(2) 0.0035(19)
C8 0.0194(17) 0.0285(17) 0.0031(15) -0.0022(11) 0.0038(13) 0.0012(12)
C9 0.0286(19) 0.0341(19) 0.0050(16) -0.0010(13) 0.0062(14) -0.0061(14)
C10 0.034(2) 0.0342(19) 0.0117(18) -0.0013(14) 0.0096(15) -0.0075(15)
C11 0.031(2) 0.0329(19) 0.0165(19) -0.0086(14) 0.0060(15) -0.0088(15)
C12 0.0224(18) 0.0313(18) 0.0081(16) -0.0057(13) 0.0043(13) 0.0012(13)
C13 0.0244(19) 0.039(2) 0.0124(18) -0.0114(14) -0.0003(14) 0.0008(15)
C14 0.035(2) 0.045(2) 0.0024(16) -0.0056(14) -0.0040(14) 0.0088(17)
C15 0.039(2) 0.038(2) 0.0037(16) 0.0016(13) 0.0036(15) 0.0090(16)
C16 0.0209(17) 0.0320(18) 0.0018(15) -0.0010(12) 0.0011(12) 0.0044(13)
C17 0.0177(16) 0.0298(17) 0.0035(15) -0.0014(12) 0.0019(12) 0.0032(13)
C18 0.032(2) 0.0296(19) 0.0166(19) 0.0010(14) 0.0019(15) 0.0026(15)
C19 0.038(2) 0.054(3) 0.018(2) 0.0115(17) 0.0093(17) -0.0064(19)
C20 0.034(2) 0.049(2) 0.0119(18) -0.0005(15) 0.0066(16) 0.0012(17)
C21 0.065(3) 0.041(2) 0.018(2) 0.0053(16) 0.015(2) -0.006(2)
C22 0.031(2) 0.039(2) 0.0176(19) 0.0004(15) 0.0048(15) 0.0078(16)
C23 0.0246(19) 0.045(2) 0.0163(19) 0.0002(15) 0.0088(15) 0.0031(15)
C24 0.039(2) 0.048(3) 0.037(3) 0.0159(19) 0.007(2) -0.0039(19)
C25 0.035(2) 0.053(3) 0.018(2) 0.0011(17) 0.0022(17) -0.0030(18)

loop_
_atom_type_symbol
_atom_type_description
_atom_type_scat_dispersion_real
_atom_type_scat_dispersion_imag
_atom_type_scat_source
C C 0.0033 0.0016 'International Tables Vol C Tables 4.2.6.8 and 6.1.1.4'
H H 0.0000 0.0000 'International Tables Vol C Tables 4.2.6.8 and 6.1.1.4'
N N 0.0061 0.0033 'International Tables Vol C Tables 4.2.6.8 and 6.1.1.4'
Na Na 0.0362 0.0249 'International Tables Vol C Tables 4.2.6.8 and 6.1.1.4'
Si Si 0.0817 0.0704 'International Tables Vol C Tables 4.2.6.8 and 6.1.1.4'
P P 0.1023 0.0942 'International Tables Vol C Tables 4.2.6.8 and 6.1.1.4'

loop_
_geom_angle_atom_site_label_1
_geom_angle_atom_site_label_2
_geom_angle_atom_site_label_3
_geom_angle
_geom_angle_site_symmetry_1
_geom_angle_site_symmetry_3
_geom_angle_publ_flag
Na P C1 126.28(12) . . ?
Na P C8 83.69(11) . . ?
C1 P C8 104.79(15) . . ?
C1 Si1 C2 110.55(19) . . ?
C1 Si1 C3 113.30(17) . . ?
C1 Si1 C4 110.64(19) . . ?
C2 Si1 C3 106.8(2) . . ?
C2 Si1 C4 109.5(2) . . ?
C3 Si1 C4 105.8(2) . . ?
C1 Si2 C5 113.39(17) . . ?
C1 Si2 C6 112.48(18) . . ?
C1 Si2 C7 108.30(18) . . ?
C5 Si2 C6 106.48(19) . . ?
C5 Si2 C7 108.8(2) . . ?
C6 Si2 C7 107.2(2) . . ?
P Na N1 66.91(7) . . ?
P Na N2 125.81(9) . . ?
P Na N3 148.55(10) . . ?
N1 Na N2 121.62(11) . . ?
N1 Na N3 124.47(11) . . ?
N2 Na N3 76.14(11) . . ?
Na N1 C16 91.86(19) . . ?
Na N1 C18 137.6(2) . . ?
Na N1 C19 89.0(2) . . ?
C16 N1 C18 111.6(3) . . ?
C16 N1 C19 115.8(3) . . ?
C18 N1 C19 109.7(3) . . ?
Na N2 C20 110.4(2) . . ?
Na N2 C21 111.2(2) . . ?
Na N2 C22 105.9(2) . . ?
C20 N2 C21 107.9(3) . . ?
C20 N2 C22 110.9(3) . . ?
C21 N2 C22 110.6(3) . . ?
Na N3 C23 105.3(2) . . ?
Na N3 C24 119.7(2) . . ?
Na N3 C25 104.5(2) . . ?
C23 N3 C24 108.4(3) . . ?
C23 N3 C25 110.1(3) . . ?
C24 N3 C25 108.7(3) . . ?
P C1 Si1 110.78(17) . . ?
P C1 Si2 106.77(16) . . ?
P C1 H1A 106.8 . . ?
Si1 C1 Si2 118.16(17) . . ?
Si1 C1 H1A 106.8 . . ?
Si2 C1 H1A 106.8 . . ?
Si1 C2 H2A 109.5 . . ?
Si1 C2 H2B 109.5 . . ?
Si1 C2 H2C 109.5 . . ?
H2A C2 H2B 109.5 . . ?
H2A C2 H2C 109.5 . . ?
H2B C2 H2C 109.5 . . ?
Si1 C3 H3A 109.5 . . ?
Si1 C3 H3B 109.5 . . ?
Si1 C3 H3C 109.5 . . ?
H3A C3 H3B 109.5 . . ?
H3A C3 H3C 109.5 . . ?
H3B C3 H3C 109.5 . . ?
Si1 C4 H4A 109.5 . . ?
Si1 C4 H4B 109.5 . . ?
Si1 C4 H4C 109.5 . . ?
H4A C4 H4B 109.5 . . ?
H4A C4 H4C 109.5 . . ?
H4B C4 H4C 109.5 . . ?
Si2 C5 H5A 109.5 . . ?
Si2 C5 H5B 109.5 . . ?
Si2 C5 H5C 109.5 . . ?
H5A C5 H5B 109.5 . . ?
H5A C5 H5C 109.5 . . ?
H5B C5 H5C 109.5 . . ?
Si2 C6 H6A 109.5 . . ?
Si2 C6 H6B 109.5 . . ?
Si2 C6 H6C 109.5 . . ?
H6A C6 H6B 109.5 . . ?
H6A C6 H6C 109.5 . . ?
H6B C6 H6C 109.5 . . ?
Si2 C7 H7A 109.5 . . ?
Si2 C7 H7B 109.5 . . ?
Si2 C7 H7C 109.5 . . ?
H7A C7 H7B 109.5 . . ?
H7A C7 H7C 109.5 . . ?
H7B C7 H7C 109.5 . . ?
P C8 C9 119.9(2) . . ?
P C8 C17 125.2(2) . . ?
C9 C8 C17 114.9(3) . . ?
C8 C9 H9A 117.8 . . ?
C8 C9 C10 124.4(3) . . ?
H9A C9 C10 117.8 . . ?
C9 C10 H10A 119.6 . . ?
C9 C10 C11 120.8(3) . . ?
H10A C10 C11 119.6 . . ?
C10 C11 H11A 120.5 . . ?
C10 C11 C12 119.1(3) . . ?
H11A C11 C12 120.5 . . ?
C11 C12 C13 117.6(3) . . ?
C11 C12 C17 121.6(3) . . ?
C13 C12 C17 120.9(3) . . ?
C12 C13 H13A 119.4 . . ?
C12 C13 C14 121.2(3) . . ?
H13A C13 C14 119.4 . . ?
C13 C14 H14A 120.2 . . ?
C13 C14 C15 119.5(3) . . ?
H14A C14 C15 120.2 . . ?
C14 C15 H15A 119.1 . . ?
C14 C15 C16 121.9(3) . . ?
H15A C15 C16 119.1 . . ?
N1 C16 C15 119.1(3) . . ?
N1 C16 C17 119.8(3) . . ?
C15 C16 C17 121.1(3) . . ?
C8 C17 C12 119.0(3) . . ?
C8 C17 C16 125.6(3) . . ?
C12 C17 C16 115.4(3) . . ?
N1 C18 H18A 109.5 . . ?
N1 C18 H18B 109.5 . . ?
N1 C18 H18C 109.5 . . ?
H18A C18 H18B 109.5 . . ?
H18A C18 H18C 109.5 . . ?
H18B C18 H18C 109.5 . . ?
N1 C19 H19A 109.5 . . ?
N1 C19 H19B 109.5 . . ?
N1 C19 H19C 109.5 . . ?
H19A C19 H19B 109.5 . . ?
H19A C19 H19C 109.5 . . ?
H19B C19 H19C 109.5 . . ?
N2 C20 H20A 109.5 . . ?
N2 C20 H20B 109.5 . . ?
N2 C20 H20C 109.5 . . ?
H20A C20 H20B 109.5 . . ?
H20A C20 H20C 109.5 . . ?
H20B C20 H20C 109.5 . . ?
N2 C21 H21A 109.5 . . ?
N2 C21 H21B 109.5 . . ?
N2 C21 H21C 109.5 . . ?
H21A C21 H21B 109.5 . . ?
H21A C21 H21C 109.5 . . ?
H21B C21 H21C 109.5 . . ?
N2 C22 H22A 109.0 . . ?
N2 C22 H22B 109.0 . . ?
N2 C22 C23 113.1(3) . . ?
H22A C22 H22B 107.8 . . ?
H22A C22 C23 109.0 . . ?
H22B C22 C23 109.0 . . ?
N3 C23 C22 113.4(3) . . ?
N3 C23 H23A 108.9 . . ?
N3 C23 H23B 108.9 . . ?
C22 C23 H23A 108.9 . . ?
C22 C23 H23B 108.9 . . ?
H23A C23 H23B 107.7 . . ?
N3 C24 H24A 109.5 . . ?
N3 C24 H24B 109.5 . . ?
N3 C24 H24C 109.5 . . ?
H24A C24 H24B 109.5 . . ?
H24A C24 H24C 109.5 . . ?
H24B C24 H24C 109.5 . . ?
N3 C25 H25A 109.5 . . ?
N3 C25 H25B 109.5 . . ?
N3 C25 H25C 109.5 . . ?
H25A C25 H25B 109.5 . . ?
H25A C25 H25C 109.5 . . ?
H25B C25 H25C 109.5 . . ?

loop_
_geom_bond_atom_site_label_1
_geom_bond_atom_site_label_2
_geom_bond_distance
_geom_bond_site_symmetry_2
_geom_bond_publ_flag
P Na 2.7503(17) . ?
P C1 1.896(3) . ?
P C8 1.824(3) . ?
Si1 C1 1.874(4) . ?
Si1 C2 1.867(5) . ?
Si1 C3 1.874(5) . ?
Si1 C4 1.889(4) . ?
Si2 C1 1.886(4) . ?
Si2 C5 1.867(4) . ?
Si2 C6 1.881(4) . ?
Si2 C7 1.870(5) . ?
Na N1 2.599(3) . ?
Na N2 2.436(3) . ?
Na N3 2.470(3) . ?
Na C8 3.129(4) . ?
Na C16 3.008(4) . ?
N1 C16 1.433(5) . ?
N1 C18 1.472(5) . ?
N1 C19 1.476(5) . ?
N2 C20 1.473(5) . ?
N2 C21 1.472(5) . ?
N2 C22 1.473(5) . ?
N3 C23 1.474(5) . ?
N3 C24 1.472(5) . ?
N3 C25 1.474(5) . ?
C1 H1A 1.000 . ?
C2 H2A 0.980 . ?
C2 H2B 0.980 . ?
C2 H2C 0.980 . ?
C3 H3A 0.980 . ?
C3 H3B 0.980 . ?
C3 H3C 0.980 . ?
C4 H4A 0.980 . ?
C4 H4B 0.980 . ?
C4 H4C 0.980 . ?
C5 H5A 0.980 . ?
C5 H5B 0.980 . ?
C5 H5C 0.980 . ?
C6 H6A 0.980 . ?
C6 H6B 0.980 . ?
C6 H6C 0.980 . ?
C7 H7A 0.980 . ?
C7 H7B 0.980 . ?
C7 H7C 0.980 . ?
C8 C9 1.420(5) . ?
C8 C17 1.475(4) . ?
C9 H9A 0.950 . ?
C9 C10 1.388(5) . ?
C10 H10A 0.950 . ?
C10 C11 1.377(5) . ?
C11 H11A 0.950 . ?
C11 C12 1.412(5) . ?
C12 C13 1.424(5) . ?
C12 C17 1.441(5) . ?
C13 H13A 0.950 . ?
C13 C14 1.362(6) . ?
C14 H14A 0.950 . ?
C14 C15 1.394(6) . ?
C15 H15A 0.950 . ?
C15 C16 1.385(5) . ?
C16 C17 1.453(5) . ?
C18 H18A 0.980 . ?
C18 H18B 0.980 . ?
C18 H18C 0.980 . ?
C19 H19A 0.980 . ?
C19 H19B 0.980 . ?
C19 H19C 0.980 . ?
C20 H20A 0.980 . ?
C20 H20B 0.980 . ?
C20 H20C 0.980 . ?
C21 H21A 0.980 . ?
C21 H21B 0.980 . ?
C21 H21C 0.980 . ?
C22 H22A 0.990 . ?
C22 H22B 0.990 . ?
C22 C23 1.520(5) . ?
C23 H23A 0.990 . ?
C23 H23B 0.990 . ?
C24 H24A 0.980 . ?
C24 H24B 0.980 . ?
C24 H24C 0.980 . ?
C25 H25A 0.980 . ?
C25 H25B 0.980 . ?
C25 H25C 0.980 . ?
